data_4134278
loop_
_publ_author_name
'Zhang, Han-Yue'
'Song, Xian-Jiang'
'Chen, Xiao-Gang'
'Zhang, Zhi-Xu'
'You, Yu-Meng'
'Tang, Yuan-Yuan'
'Xiong, Ren-Gen'

_publ_section_title
;
 Observation of vortex domains in a two-dimensional lead iodide perovskite
 ferroelectric.
;
_journal_name_full 'Journal of the American Chemical Society'
_journal_paper_doi 10.1021/jacs.0c00371
_journal_year 2020
_chemical_formula_moiety 'I3 Pb, C5 H11 F N'
_chemical_formula_sum 'C5 H11 F I3 N Pb'
_chemical_formula_weight 692.05
_space_group_crystal_system orthorhombic
_space_group_IT_number 62
_space_group_name_Hall '-P 2ac 2n'
_space_group_name_H-M_alt 'P n m a'
_atom_sites_solution_hydrogens geom
_audit_creation_method SHELXL-2014/7
_cell_angle_alpha 90
_cell_angle_beta 90
_cell_angle_gamma 90
_cell_formula_units_Z 4
_cell_length_a 8.1202(5)
_cell_length_b 10.9804(5)
_cell_length_c 14.3598(7)
_cell_measurement_reflns_used 3187
_cell_measurement_temperature 300(2)
_cell_measurement_theta_max 29.0750
_cell_measurement_theta_min 2.8550
_cell_volume 1280.36(12)
_computing_structure_refinement 'SHELXL-2014/7 (Sheldrick, 2014)'
_diffrn_ambient_temperature 300(2)
_diffrn_measured_fraction_theta_full 0.998
_diffrn_measured_fraction_theta_max 0.815
_diffrn_measurement_device_type 'XtaLAB Synergy R, DW system, HyPix'
_diffrn_radiation_type MoK\a
_diffrn_radiation_wavelength 0.71073
_diffrn_reflns_av_R_equivalents 0.0543
_diffrn_reflns_av_unetI/netI 0.0520
_diffrn_reflns_Laue_measured_fraction_full 0.998
_diffrn_reflns_Laue_measured_fraction_max 0.815
_diffrn_reflns_limit_h_max 11
_diffrn_reflns_limit_h_min -9
_diffrn_reflns_limit_k_max 13
_diffrn_reflns_limit_k_min -15
_diffrn_reflns_limit_l_max 16
_diffrn_reflns_limit_l_min -20
_diffrn_reflns_number 7009
_diffrn_reflns_point_group_measured_fraction_full 0.998
_diffrn_reflns_point_group_measured_fraction_max 0.815
_diffrn_reflns_theta_full 25.242
_diffrn_reflns_theta_max 30.646
_diffrn_reflns_theta_min 2.882
_diffrn_source 'Rotating-anode X-ray tube'
_exptl_absorpt_coefficient_mu 20.377
_exptl_absorpt_correction_T_max 0.009
_exptl_absorpt_correction_T_min 0.003
_exptl_absorpt_correction_type multi-scan
_exptl_absorpt_process_details
;
CrysAlisPro 1.171.40.14e (Rigaku Oxford Diffraction, 2018)
Empirical absorption correction using spherical harmonics,
 implemented in SCALE3 ABSPACK scaling algorithm.
;
_exptl_crystal_colour yellow
_exptl_crystal_density_diffrn 3.590
_exptl_crystal_description prism
_exptl_crystal_F_000 1192
_exptl_crystal_size_max 0.3
_exptl_crystal_size_mid 0.26
_exptl_crystal_size_min 0.23
_refine_diff_density_max 1.663
_refine_diff_density_min -2.919
_refine_diff_density_rms 0.361
_refine_ls_extinction_method none
_refine_ls_goodness_of_fit_ref 0.997
_refine_ls_hydrogen_treatment constr
_refine_ls_matrix_type full
_refine_ls_number_parameters 58
_refine_ls_number_reflns 1691
_refine_ls_number_restraints 0
_refine_ls_restrained_S_all 0.997
_refine_ls_R_factor_all 0.0588
_refine_ls_R_factor_gt 0.0438
_refine_ls_shift/su_max 0.000
_refine_ls_shift/su_mean 0.000
_refine_ls_structure_factor_coef Fsqd
_refine_ls_weighting_details 'w=1/[\s^2^(Fo^2^)+(0.0597P)^2^] where P=(Fo^2^+2Fc^2^)/3'
_refine_ls_weighting_scheme calc
_refine_ls_wR_factor_gt 0.1003
_refine_ls_wR_factor_ref 0.1066
_reflns_Friedel_coverage 0.000
_reflns_number_gt 1315
_reflns_number_total 2073
_reflns_threshold_expression 'I > 2\s(I)'
_cod_data_source_file ja0c00371_si_006.cif
_cod_data_source_block PNMA
_cod_database_code 4134278
_shelx_shelxl_version_number 2014/7
_shelx_space_group_comment
;
The symmetry employed for this shelxl refinement is uniquely defined
by the following loop, which should always be used as a source of
symmetry information in preference to the above space-group names.
They are only intended as comments.
;

loop_
_space_group_symop_operation_xyz
'x, y, z'
'-x+1/2, -y, z+1/2'
'-x, y+1/2, -z'
'x+1/2, -y+1/2, -z+1/2'
'-x, -y, -z'
'x-1/2, y, -z-1/2'
'x, -y-1/2, z'
'-x-1/2, y-1/2, z-1/2'

loop_
_atom_site_label
_atom_site_type_symbol
_atom_site_fract_x
_atom_site_fract_y
_atom_site_fract_z
_atom_site_U_iso_or_equiv
_atom_site_adp_type
_atom_site_occupancy
_atom_site_site_symmetry_order
_atom_site_calc_flag
_atom_site_refinement_flags_posn
_atom_site_refinement_flags_adp
_atom_site_refinement_flags_occupancy
_atom_site_disorder_assembly
_atom_site_disorder_group
Pb1 Pb 0.97119(6) 0.2500 0.25070(2) 0.03122(17) Uani 1 2 d S T P . .
I1 I 1.24387(10) 0.2500 0.42593(6) 0.0404(2) Uani 1 2 d S T P . .
I2 I 0.71383(7) 0.05684(5) 0.34522(4) 0.03592(19) Uani 1 1 d . . . . .
C1 C 0.6900(12) 0.1370(9) 0.6092(8) 0.051(2) Uani 1 1 d . . . . .
H1A H 0.6486 0.0670 0.5752 0.061 Uiso 1 1 calc R U . . .
H1B H 0.6525 0.1309 0.6731 0.061 Uiso 1 1 calc R U . . .
C2 C 0.8774(12) 0.1375(7) 0.6066(6) 0.043(2) Uani 1 1 d . . . . .
H2A H 0.9181 0.0673 0.6406 0.052 Uiso 1 1 calc R U . . .
H2B H 0.9136 0.1298 0.5425 0.052 Uiso 1 1 calc R U . . .
C3 C 0.9500(16) 0.2500 0.6474(8) 0.040(3) Uani 1 2 d S T P . .
H3 H 1.0696 0.2500 0.6385 0.048 Uiso 1 2 calc R U P . .
F1 F 0.9129(14) 0.2500 0.7429(4) 0.060(2) Uani 1 2 d S T P . .
N1 N 0.6261(13) 0.2500 0.5669(7) 0.050(3) Uani 1 2 d S T P . .
H1C H 0.5168 0.2500 0.5716 0.060 Uiso 1 2 calc R U P . .
H1D H 0.6512 0.2500 0.5066 0.060 Uiso 1 2 calc R U P . .

loop_
_atom_site_aniso_label
_atom_site_aniso_U_11
_atom_site_aniso_U_22
_atom_site_aniso_U_33
_atom_site_aniso_U_23
_atom_site_aniso_U_13
_atom_site_aniso_U_12
Pb1 0.0225(3) 0.0348(3) 0.0364(3) 0.000 -0.00031(16) 0.000
I1 0.0271(4) 0.0604(5) 0.0337(4) 0.000 0.0019(3) 0.000
I2 0.0347(4) 0.0274(3) 0.0456(3) 0.0031(2) -0.0009(2) 0.0010(2)
C1 0.050(6) 0.045(5) 0.057(6) -0.005(4) 0.009(5) -0.016(4)
C2 0.046(6) 0.034(4) 0.049(5) 0.002(4) -0.004(4) 0.011(4)
C3 0.030(7) 0.044(7) 0.045(7) 0.000 -0.005(5) 0.000
F1 0.073(7) 0.071(6) 0.037(4) 0.000 -0.024(4) 0.000
N1 0.019(5) 0.079(8) 0.051(6) 0.000 -0.002(5) 0.000

loop_
_atom_type_symbol
_atom_type_description
_atom_type_scat_dispersion_real
_atom_type_scat_dispersion_imag
_atom_type_scat_source
C C 0.0033 0.0016 'International Tables Vol C Tables 4.2.6.8 and 6.1.1.4'
H H 0.0000 0.0000 'International Tables Vol C Tables 4.2.6.8 and 6.1.1.4'
N N 0.0061 0.0033 'International Tables Vol C Tables 4.2.6.8 and 6.1.1.4'
F F 0.0171 0.0103 'International Tables Vol C Tables 4.2.6.8 and 6.1.1.4'
I I -0.4742 1.8119 'International Tables Vol C Tables 4.2.6.8 and 6.1.1.4'
Pb Pb -3.3944 10.1111 'International Tables Vol C Tables 4.2.6.8 and 6.1.1.4'

loop_
_geom_angle_atom_site_label_1
_geom_angle_atom_site_label_2
_geom_angle_atom_site_label_3
_geom_angle
_geom_angle_site_symmetry_1
_geom_angle_site_symmetry_3
_geom_angle_publ_flag
I1 Pb1 I2 90.816(18) 6_556 4 ?
I1 Pb1 I2 90.816(18) 6_556 6_656 ?
I2 Pb1 I2 82.84(2) 4 6_656 ?
I1 Pb1 I2 87.683(18) 6_556 7_565 ?
I2 Pb1 I2 98.156(16) 4 7_565 ?
I2 Pb1 I2 178.207(19) 6_656 7_565 ?
I1 Pb1 I2 87.683(18) 6_556 . ?
I2 Pb1 I2 178.206(19) 4 . ?
I2 Pb1 I2 98.157(16) 6_656 . ?
I2 Pb1 I2 80.81(2) 7_565 . ?
I1 Pb1 I1 174.70(3) 6_556 . ?
I2 Pb1 I1 85.212(17) 4 . ?
I2 Pb1 I1 85.212(17) 6_656 . ?
I2 Pb1 I1 96.347(17) 7_565 . ?
I2 Pb1 I1 96.347(17) . . ?
Pb1 I1 Pb1 77.393(19) 6_656 . ?
Pb1 I2 Pb1 77.614(12) 6_556 . ?
N1 C1 C2 109.8(7) . . ?
C3 C2 C1 112.9(8) . . ?
F1 C3 C2 107.4(7) . 7_565 ?
F1 C3 C2 107.4(7) . . ?
C2 C3 C2 112.1(10) 7_565 . ?
C1 N1 C1 114.5(11) . 7_565 ?

loop_
_geom_bond_atom_site_label_1
_geom_bond_atom_site_label_2
_geom_bond_distance
_geom_bond_site_symmetry_2
_geom_bond_publ_flag
Pb1 I1 3.1370(9) 6_556 ?
Pb1 I2 3.2059(6) 4 ?
Pb1 I2 3.2059(6) 6_656 ?
Pb1 I2 3.2722(6) 7_565 ?
Pb1 I2 3.2722(6) . ?
Pb1 I1 3.3517(9) . ?
I1 Pb1 3.1370(9) 6_656 ?
I2 Pb1 3.2059(6) 6_556 ?
C1 N1 1.476(12) . ?
C1 C2 1.522(14) . ?
C2 C3 1.489(11) . ?
C3 F1 1.404(12) . ?
C3 C2 1.489(11) 7_565 ?
N1 C1 1.476(12) 7_565 ?
